data_7114506
loop_
_publ_author_name
'Hunks, William J.'
'Jennings, Michael C.'
'Puddephatt, Richard J.'

_publ_section_title
;
 Coordination polymers of gold(i) with dithiolate and diphosphine ligands
;
_journal_issue 17
_journal_name_full 'Chemical Communications'
_journal_page_first 1834
_journal_paper_doi 10.1039/b204992a
_journal_year 2002
_chemical_formula_sum 'C45 H42 Au2 Cl2 O6 P2 S2'
_chemical_formula_weight 1269.68
_chemical_name_systematic
; 
? 
;
_space_group_IT_number 13
_symmetry_cell_setting monoclinic
_symmetry_space_group_name_Hall '-P 2yac'
_symmetry_space_group_name_H-M 'P 1 2/n 1'
_atom_sites_solution_hydrogens geom
_atom_sites_solution_primary patterson
_atom_sites_solution_secondary difmap
_audit_creation_method SHELXL
_cell_angle_alpha 90.00
_cell_angle_beta 105.700(2)
_cell_angle_gamma 90.00
_cell_formula_units_Z 2
_cell_length_a 16.0701(12)
_cell_length_b 8.5562(3)
_cell_length_c 19.9827(14)
_cell_measurement_temperature 200(2)
_cell_volume 2645.1(3)
_computing_cell_refinement 'Nonius DENZO'
_computing_data_collection 'Nonius COLLECT'
_computing_data_reduction 'Nonius DENZO'
_computing_structure_refinement 'SHELXL-93 (Sheldrick, 1993)'
_computing_structure_solution 'SHELXS-86 (Sheldrick, 1990)'
_diffrn_ambient_temperature 200(2)
_diffrn_measurement_device 'Nonius Kappa CCD'
_diffrn_measurement_method 'phi/omega scans'
_diffrn_radiation_monochromator graphite
_diffrn_radiation_source 'fine-focus sealed tube'
_diffrn_radiation_type MoK\a
_diffrn_radiation_wavelength 0.71073
_diffrn_reflns_av_R_equivalents 0.081
_diffrn_reflns_av_sigmaI/netI 0.0982
_diffrn_reflns_limit_h_max 20
_diffrn_reflns_limit_h_min -20
_diffrn_reflns_limit_k_max 9
_diffrn_reflns_limit_k_min -10
_diffrn_reflns_limit_l_max 25
_diffrn_reflns_limit_l_min -25
_diffrn_reflns_number 17539
_diffrn_reflns_theta_max 27.51
_diffrn_reflns_theta_min 2.61
_exptl_absorpt_coefficient_mu 5.820
_exptl_absorpt_correction_type integration
_exptl_crystal_colour colourless
_exptl_crystal_density_diffrn 1.594
_exptl_crystal_description needle
_exptl_crystal_F_000 1228
_exptl_crystal_size_max 0.50
_exptl_crystal_size_mid 0.16
_exptl_crystal_size_min 0.05
_refine_diff_density_max 2.785
_refine_diff_density_min -1.500
_refine_diff_density_rms 0.204
_refine_ls_extinction_method none
_refine_ls_goodness_of_fit_all 0.950
_refine_ls_goodness_of_fit_obs 1.133
_refine_ls_matrix_type full
_refine_ls_number_parameters 267
_refine_ls_number_reflns 5880
_refine_ls_number_restraints 0
_refine_ls_restrained_S_all 0.950
_refine_ls_restrained_S_obs 1.133
_refine_ls_R_factor_all 0.1212
_refine_ls_R_factor_obs 0.0635
_refine_ls_shift/esd_max -0.001
_refine_ls_shift/esd_mean 0.000
_refine_ls_structure_factor_coef Fsqd
_refine_ls_weighting_details 'w=1/[\s^2^(Fo^2^)+(0.1111P)^2^+0.0000P] where P=(Fo^2^+2Fc^2^)/3'
_refine_ls_weighting_scheme calc
_refine_ls_wR_factor_all 0.1919
_refine_ls_wR_factor_obs 0.1667
_reflns_number_observed 3197
_reflns_number_total 5880
_reflns_observed_criterion >2sigma(I)
_cod_data_source_file b204992a.txt
_cod_data_source_block 4b
_cod_depositor_comments
;
The following automatic conversions were performed:

'_refine_ls_weighting_scheme' value 'calc
w=1/[\s^2^(Fo^2^)+(0.1111P)^2^+0.0000P] where P=(Fo^2^+2Fc^2^)/3' was
changed to 'calc'. New tag '_refine_ls_weighting_details' was
created. The value of the new tag was set to
'w=1/[\s^2^(Fo^2^)+(0.1111P)^2^+0.0000P] where P=(Fo^2^+2Fc^2^)/3'.

Automatic conversion script
Id: cif_fix_values 3143 2015-03-26 13:38:13Z robertas 
;
_cod_original_sg_symbol_H-M P2/n
_cod_database_code 7114506

loop_
_symmetry_equiv_pos_as_xyz
'x, y, z'
'-x+1/2, y, -z+1/2'
'-x, -y, -z'
'x-1/2, -y, z-1/2'

loop_
_atom_site_aniso_label
_atom_site_aniso_U_11
_atom_site_aniso_U_22
_atom_site_aniso_U_33
_atom_site_aniso_U_23
_atom_site_aniso_U_13
_atom_site_aniso_U_12
Au1 0.0531(3) 0.0528(3) 0.0448(3) -0.0007(2) -0.0060(2) 0.0026(2)
P1 0.047(2) 0.0471(14) 0.0412(15) -0.0009(11) -0.0057(12) 0.0086(11)
S1 0.060(2) 0.076(2) 0.044(2) 0.0005(13) 0.0022(13) -0.0036(14)
O2 0.104(7) 0.078(5) 0.049(5) -0.005(4) -0.005(5) 0.019(5)
O3 0.083(6) 0.077(5) 0.078(7) -0.008(5) 0.024(5) 0.000(5)
C32 0.053(7) 0.062(6) 0.049(6) -0.009(5) -0.004(5) 0.007(5)
C21 0.049(6) 0.048(6) 0.047(6) -0.006(5) -0.003(5) 0.008(5)
C2 0.073(8) 0.099(10) 0.045(7) -0.007(7) 0.004(6) 0.015(8)
C31 0.047(6) 0.046(5) 0.051(7) 0.002(5) -0.006(5) 0.013(4)
C15 0.062(8) 0.045(6) 0.046(6) -0.001(4) -0.002(5) 0.011(5)
C36 0.065(8) 0.084(8) 0.045(7) -0.003(6) -0.011(6) -0.001(7)
O1 0.114(8) 0.143(9) 0.062(6) -0.025(6) -0.012(6) 0.041(7)
C14 0.059(7) 0.048(6) 0.073(8) 0.002(5) 0.020(6) -0.005(5)
C5 0.073(8) 0.062(7) 0.053(7) 0.005(6) 0.015(6) -0.003(6)
C26 0.065(7) 0.049(6) 0.055(7) -0.010(5) -0.002(6) -0.009(5)
C13 0.112(13) 0.085(10) 0.102(13) -0.038(8) 0.047(11) -0.031(8)
C33 0.054(7) 0.071(7) 0.065(9) 0.002(6) -0.007(6) -0.003(6)
C1 0.080(10) 0.083(9) 0.087(11) 0.004(7) 0.027(8) 0.011(7)
C3 0.131(13) 0.077(8) 0.059(9) 0.011(7) 0.027(9) 0.039(9)
C24 0.098(11) 0.050(7) 0.079(10) -0.008(6) 0.001(8) -0.010(7)
C25 0.082(9) 0.061(7) 0.071(8) 0.001(6) 0.001(7) -0.002(7)
C35 0.073(9) 0.105(10) 0.057(8) 0.018(7) 0.018(7) -0.009(8)
C7 0.111(13) 0.088(10) 0.109(13) -0.030(9) 0.045(11) -0.047(9)
C34 0.062(8) 0.087(8) 0.073(10) 0.011(7) 0.005(7) -0.022(7)
C22 0.057(8) 0.064(7) 0.101(11) -0.014(7) -0.020(7) 0.020(6)
C6 0.085(10) 0.083(8) 0.072(9) 0.007(7) 0.046(8) -0.010(7)
C4 0.129(13) 0.077(8) 0.068(10) 0.008(7) 0.040(9) 0.024(9)
C23 0.108(13) 0.056(8) 0.134(15) -0.018(8) 0.002(11) 0.031(8)
Cl1 0.101(3) 0.137(4) 0.101(3) 0.013(3) 0.007(3) 0.024(3)
C40 0.116(18) 0.065(10) 0.091(16) 0.000 0.010(13) 0.000

loop_
_atom_site_label
_atom_site_type_symbol
_atom_site_fract_x
_atom_site_fract_y
_atom_site_fract_z
_atom_site_U_iso_or_equiv
_atom_site_thermal_displace_type
_atom_site_occupancy
_atom_site_calc_flag
_atom_site_refinement_flags
Au1 Au 0.86664(3) 0.66336(4) 0.85137(2) 0.0540(2) Uani 1 d .
P1 P 0.8794(2) 0.6422(3) 0.96631(14) 0.0484(7) Uani 1 d .
S1 S 0.8557(2) 0.6886(3) 0.7347(2) 0.0623(8) Uani 1 d .
O2 O 0.9641(6) 0.3700(10) 0.7186(4) 0.082(3) Uani 1 d .
O3 O 0.9944(6) 0.1178(10) 0.6397(5) 0.079(2) Uani 1 d .
C32 C 0.7232(7) 0.4769(12) 0.9356(6) 0.058(3) Uani 1 d .
H32A H 0.7240(7) 0.4846(12) 0.8883(6) 0.070 Uiso 1 calc R
C21 C 0.8913(7) 0.8308(10) 1.0110(5) 0.051(3) Uani 1 d .
C2 C 0.9932(8) 0.4922(18) 0.7600(6) 0.074(4) Uani 1 d .
C31 C 0.7881(7) 0.5429(11) 0.9872(6) 0.052(3) Uani 1 d .
C15 C 0.9732(6) 0.5303(11) 1.0135(5) 0.054(3) Uani 1 d .
H15A H 0.9819(6) 0.5170(11) 1.0621(5) 0.065 Uiso 1 calc R
C36 C 0.7836(8) 0.5281(14) 1.0560(6) 0.070(3) Uani 1 d .
H36A H 0.8281(8) 0.5716(14) 1.0926(6) 0.084 Uiso 1 calc R
O1 O 1.0386(7) 0.4717(13) 0.8190(5) 0.113(4) Uani 1 d .
C14 C 1.0097(7) 0.0503(11) 0.5295(6) 0.059(3) Uani 1 d .
C5 C 0.9693(8) 0.0206(13) 0.5833(6) 0.063(3) Uani 1 d .
C26 C 0.9642(8) 0.8689(11) 1.0621(6) 0.060(3) Uani 1 d .
H26A H 1.0092(8) 0.7941(11) 1.0763(6) 0.072 Uiso 1 calc R
C13 C 1.0762(11) 0.1698(15) 0.5394(9) 0.096(5) Uani 1 d .
H13A H 1.0950(11) 0.2273(15) 0.5815(9) 0.116 Uiso 1 calc R
C33 C 0.6569(8) 0.3992(14) 0.9532(7) 0.068(3) Uani 1 d .
H33A H 0.6119(8) 0.3540(14) 0.9175(7) 0.081 Uiso 1 calc R
C1 C 0.9617(9) 0.6393(15) 0.7272(8) 0.082(4) Uani 1 d .
H1A H 0.9599(9) 0.6339(15) 0.6774(8) 0.099 Uiso 1 calc R
H1B H 1.0025(9) 0.7233(15) 0.7487(8) 0.099 Uiso 1 calc R
C3 C 0.9879(11) 0.2141(16) 0.7481(7) 0.089(4) Uani 1 d .
H3A H 1.0516(11) 0.2028(16) 0.7629(7) 0.106 Uiso 1 calc R
H3B H 0.9656(11) 0.1981(16) 0.7891(7) 0.106 Uiso 1 calc R
C24 C 0.9087(10) 1.1195(14) 1.0717(7) 0.080(4) Uani 1 d .
H24A H 0.9135(10) 1.2191(14) 1.0935(7) 0.096 Uiso 1 calc R
C25 C 0.9734(8) 1.0143(13) 1.0933(7) 0.075(3) Uani 1 d .
H25A H 1.0239(8) 1.0399(13) 1.1290(7) 0.090 Uiso 1 calc R
C35 C 0.7158(9) 0.4515(16) 1.0711(7) 0.078(4) Uani 1 d .
H35A H 0.7123(9) 0.4449(16) 1.1177(7) 0.094 Uiso 1 calc R
C7 C 0.8883(11) -0.1955(17) 0.5183(9) 0.100(5) Uani 1 d .
H7A H 0.8495(11) -0.2803(17) 0.5161(9) 0.119 Uiso 1 calc R
C34 C 0.6546(8) 0.3861(16) 1.0194(8) 0.076(4) Uani 1 d .
H34A H 0.6088(8) 0.3296(16) 1.0299(8) 0.092 Uiso 1 calc R
C22 C 0.8280(8) 0.9390(14) 0.9872(7) 0.082(4) Uani 1 d .
H22A H 0.7790(8) 0.9157(14) 0.9497(7) 0.099 Uiso 1 calc R
C6 C 0.9079(9) -0.1035(15) 0.5758(7) 0.075(4) Uani 1 d .
H6A H 0.8804(9) -0.1219(15) 0.6115(7) 0.090 Uiso 1 calc R
C4 C 0.9503(11) 0.0998(17) 0.6946(7) 0.089(4) Uani 1 d .
H4A H 0.8876(11) 0.1187(17) 0.6758(7) 0.106 Uiso 1 calc R
H4B H 0.9589(11) -0.0072(17) 0.7141(7) 0.106 Uiso 1 calc R
C23 C 0.8372(11) 1.0854(15) 1.0197(9) 0.105(5) Uani 1 d .
H23A H 0.7930(11) 1.1616(15) 1.0052(9) 0.126 Uiso 1 calc R
Cl1 Cl 0.7972(3) 1.1774(5) 0.8229(3) 0.1169(14) Uani 1 d .
C40 C 0.7500 1.2909(21) 0.7500 0.094(6) Uani 1 d S
H40A H 0.7053 1.3590(21) 0.7605 0.113 Uiso 0.50 calc PR
H40B H 0.7947 1.3590(21) 0.7395 0.113 Uiso 0.50 calc PR

loop_
_atom_type_symbol
_atom_type_description
_atom_type_scat_dispersion_real
_atom_type_scat_dispersion_imag
_atom_type_scat_source
C C 0.0033 0.0016 'International Tables Vol C Tables 4.2.6.8 and 6.1.1.4'
H H 0.0000 0.0000 'International Tables Vol C Tables 4.2.6.8 and 6.1.1.4'
O O 0.0106 0.0060 'International Tables Vol C Tables 4.2.6.8 and 6.1.1.4'
P P 0.1023 0.0942 'International Tables Vol C Tables 4.2.6.8 and 6.1.1.4'
S S 0.1246 0.1234 'International Tables Vol C Tables 4.2.6.8 and 6.1.1.4'
Au Au -2.0133 8.8022 'International Tables Vol C Tables 4.2.6.8 and 6.1.1.4'
Cl Cl 0.1484 0.1585 'International Tables Vol C Tables 4.2.6.8 and 6.1.1.4'

loop_
_geom_angle_atom_site_label_1
_geom_angle_atom_site_label_2
_geom_angle_atom_site_label_3
_geom_angle
_geom_angle_site_symmetry_1
_geom_angle_site_symmetry_3
P1 Au1 S1 178.91(10) . .
C15 P1 C21 104.4(4) . .
C15 P1 C31 103.8(5) . .
C21 P1 C31 106.4(5) . .
C15 P1 Au1 113.8(4) . .
C21 P1 Au1 113.2(4) . .
C31 P1 Au1 114.2(3) . .
C1 S1 Au1 104.4(5) . .
C2 O2 C3 117.0(10) . .
C5 O3 C4 117.2(10) . .
C31 C32 C33 119.2(11) . .
C22 C21 C26 120.4(10) . .
C22 C21 P1 117.3(8) . .
C26 C21 P1 122.0(8) . .
O1 C2 O2 120.2(13) . .
O1 C2 C1 127.4(14) . .
O2 C2 C1 112.4(11) . .
C32 C31 C36 118.0(11) . .
C32 C31 P1 120.7(9) . .
C36 C31 P1 121.3(8) . .
C15 C15 P1 124.5(12) 3_767 .
C35 C36 C31 120.8(11) . .
C5 C14 C14 118.4(12) . 3_756
C5 C14 C13 119.5(11) . .
C14 C14 C13 121.8(14) 3_756 .
O3 C5 C14 114.9(10) . .
O3 C5 C6 125.4(11) . .
C14 C5 C6 119.8(11) . .
C21 C26 C25 121.1(11) . .
C7 C13 C14 115.8(12) 3_756 .
C34 C33 C32 121.5(12) . .
C2 C1 S1 112.9(10) . .
C4 C3 O2 107.8(11) . .
C25 C24 C23 121.2(12) . .
C24 C25 C26 118.4(12) . .
C34 C35 C36 119.4(12) . .
C6 C7 C13 122.6(12) . 3_756
C33 C34 C35 121.0(12) . .
C21 C22 C23 118.1(12) . .
C7 C6 C5 121.1(12) . .
C3 C4 O3 106.9(13) . .
C24 C23 C22 120.6(13) . .
Cl1 C40 Cl1 112.4(11) 2_656 .

loop_
_geom_bond_atom_site_label_1
_geom_bond_atom_site_label_2
_geom_bond_distance
_geom_bond_site_symmetry_2
Au1 P1 2.257(3) .
Au1 S1 2.300(3) .
P1 C15 1.820(10) .
P1 C21 1.829(9) .
P1 C31 1.838(11) .
S1 C1 1.799(14) .
O2 C2 1.34(2) .
O2 C3 1.467(14) .
O3 C5 1.371(13) .
O3 C4 1.47(2) .
C32 C31 1.374(14) .
C32 C33 1.38(2) .
C21 C22 1.362(14) .
C21 C26 1.368(14) .
C2 O1 1.221(14) .
C2 C1 1.45(2) .
C31 C36 1.40(2) .
C15 C15 1.25(2) 3_767
C36 C35 1.37(2) .
C14 C5 1.42(2) .
C14 C14 1.42(2) 3_756
C14 C13 1.45(2) .
C5 C6 1.43(2) .
C26 C25 1.382(15) .
C13 C7 1.43(2) 3_756
C33 C34 1.34(2) .
C3 C4 1.45(2) .
C24 C25 1.35(2) .
C24 C23 1.36(2) .
C35 C34 1.34(2) .
C7 C6 1.36(2) .
C7 C13 1.43(2) 3_756
C22 C23 1.40(2) .
Cl1 C40 1.745(11) .
C40 Cl1 1.745(11) 2_656
